data_2005957
loop_
_publ_author_name
'Nakagawa, H.'
'Ohba, S.'
'Asakura, K.'
'Miura, T.'
'Tanaka, A.'
'Osanai, S.'

_publ_contact_author
; Dr. Shigeru Ohba
  Department of Chemistry
  Faculty of Science and Technology
  Keio University
  Hiyoshi 3-14-1, Kohoku-ku
  Yokohama, 223
  Japan
;
_publ_section_title
;
 (+)~589~-\L-Amminebromobis(ethylenediamine-<i>N</i>,<i>N</i>')cobalt(III)
 Dibromide
;
_journal_issue 2
_journal_name_full 'Acta Crystallographica Section C'
_journal_page_first 216
_journal_page_last 217
_journal_paper_doi 10.1107/S0108270196013479
_journal_volume 53
_journal_year 1997
_chemical_formula_iupac '[Co (C2 H8 N2) (N H3) Br] Br2'
_chemical_formula_moiety 'C4 H19 Co Br N5 2+, (Br 1-)2'
_chemical_formula_structural '(Co Br (N H3) (C2 H8 N2)2) Br2'
_chemical_formula_sum 'C4 H19 Br3 Co N5'
_chemical_formula_weight 435.87
_chemical_name_systematic
;
(+)~589~-\L-amminebromobis(ethylenediamine-N.N')cobalt(III) dibromide
;
_space_group_IT_number 19
_symmetry_cell_setting orthorhombic
_symmetry_space_group_name_Hall 'P 2ac 2ab'
_symmetry_space_group_name_H-M 'P 21 21 21'
_atom_type_scat_source 'International Tables (1974)'
_cell_angle_alpha 90
_cell_angle_beta 90
_cell_angle_gamma 90
_cell_formula_units_Z 4
_cell_length_a 9.339(2)
_cell_length_b 18.136(3)
_cell_length_c 7.615(2)
_cell_measurement_reflns_used 25.0
_cell_measurement_temperature 294
_cell_measurement_theta_max 15.0
_cell_measurement_theta_min 14.1
_cell_volume 1289.8(5)
_diffrn_ambient_temperature 294
_diffrn_measurement_device 'Rigaku AFC-5'
_diffrn_measurement_method \q-2\q
_diffrn_radiation_monochromator graphite
_diffrn_radiation_source xray_tube
_diffrn_radiation_type MoK\a
_diffrn_radiation_wavelength 0.71073
_diffrn_reflns_av_R_equivalents 0
_diffrn_reflns_limit_h_max 12
_diffrn_reflns_limit_h_min 0
_diffrn_reflns_limit_k_max 24
_diffrn_reflns_limit_k_min 0
_diffrn_reflns_limit_l_max 10
_diffrn_reflns_limit_l_min 0
_diffrn_reflns_number 1718
_diffrn_reflns_theta_max 27.5
_diffrn_reflns_theta_min 2.0
_diffrn_standards_decay_% 2.6
_diffrn_standards_interval_count 100
_diffrn_standards_number 3
_exptl_absorpt_coefficient_mu 10.60
_exptl_absorpt_correction_T_max 0.0440
_exptl_absorpt_correction_T_min 0.0229
_exptl_absorpt_correction_type sphere
_exptl_crystal_colour black
_exptl_crystal_density_diffrn 2.245
_exptl_crystal_description sphere
_exptl_crystal_F_000 840
_exptl_crystal_size_rad 0.30
_refine_diff_density_max 0.97
_refine_diff_density_min -0.99
_refine_ls_extinction_method none
_refine_ls_goodness_of_fit_obs 1.48
_refine_ls_hydrogen_treatment refU
_refine_ls_matrix_type full
_refine_ls_number_parameters 135
_refine_ls_number_reflns 1341
_refine_ls_R_factor_obs 0.0448
_refine_ls_shift/esd_max 0.015
_refine_ls_shift/esd_mean 0.0022
_refine_ls_structure_factor_coef F
_refine_ls_weighting_details 'w = 1/[\s ^2^(F) + 0.000225F^2^]'
_refine_ls_weighting_scheme calc
_refine_ls_wR_factor_obs 0.0324
_reflns_number_observed 1341
_reflns_number_total 1718
_reflns_observed_criterion '|F~o~| > 3\s(|F~o~|)'
_cod_data_source_file ta1130.cif
_cod_data_source_block cobr
_cod_depositor_comments
;
The following automatic conversions were performed:
'_symmetry_cell_setting' value 'Orthorhombic' changed to 'orthorhombic'
according to '/home/saulius/struct/CIF-dictionaries/cif_core.dic'
dictionary named 'cif_core.dic' version 2.4.1 from 2010-06-29.

Automatic conversion script
Id: cif_fix_enum 1527 2010-12-29 10:47:43Z saulius 

The following automatic conversions were performed:

'_symmetry_cell_setting' value 'Orthorhombic' changed to
'orthorhombic' according to
/home/saulius/struct/CIF-dictionaries/cif_core.dic dictionary named
'cif_core.dic' version 2.4.1 from 2010-06-29.

Automatic conversion script
Id: cif_fix_values 1715 2011-07-08 13:25:40Z adriana 

The following automatic conversions were performed:

'_refine_ls_weighting_scheme' value 'calc w = 1/[\s ^2^(F) +
0.000225F^2^]' was changed to 'calc'. New tag
'_refine_ls_weighting_details' was created. The value of the new tag
was set to 'w = 1/[\s ^2^(F) + 0.000225F^2^]'.

Automatic conversion script
Id: cif_fix_values 3143 2015-03-26 13:38:13Z robertas 
;
_cod_original_sg_symbol_H-M 'P 21 21 21    '
_cod_database_code 2005957

loop_
_symmetry_equiv_pos_as_xyz
+x,+y,+z
1/2-x,-y,1/2+z
1/2+x,1/2-y,-z
-x,1/2+y,1/2-z

loop_
_atom_site_aniso_label
_atom_site_aniso_U_11
_atom_site_aniso_U_12
_atom_site_aniso_U_13
_atom_site_aniso_U_22
_atom_site_aniso_U_23
_atom_site_aniso_U_33
Co1 0.0202(6) -.0007(6) -.0002(6) 0.0191(6) -.0002(7) 0.0249(7)
Br2 0.0455(7) -.0026(5) -.0002(6) 0.0326(6) 0.0059(5) 0.0295(6)
Br3 0.0437(7) 0.0002(6) 0.0278(7) 0.0376(7) 0.0061(8) 0.0670(9)
Br4 0.0375(6) -.0013(5) 0.0152(7) 0.0248(5) 0.0035(6) 0.0540(8)
N5 0.026(5) -0.008(4) 0.003(5) 0.028(5) 0.003(4) 0.032(5)
N6 0.017(4) 0.003(4) -0.008(4) 0.025(4) -0.005(4) 0.031(5)
N7 0.018(4) -0.001(4) 0.004(5) 0.028(5) -0.001(6) 0.059(7)
N8 0.025(5) 0.009(4) 0.002(5) 0.027(5) -0.005(4) 0.042(6)
N9 0.042(5) -0.008(4) 0.003(5) 0.026(4) 0.007(4) 0.024(5)
C10 0.044(7) 0.001(5) 0.012(7) 0.033(6) -0.011(6) 0.047(8)
C11 0.028(6) 0.015(5) 0.008(6) 0.035(6) 0.000(6) 0.047(7)
C12 0.036(6) -0.008(5) 0.010(6) 0.039(6) -0.004(6) 0.031(7)
C13 0.059(8) -0.012(6) -0.001(6) 0.036(6) -0.003(6) 0.022(6)

loop_
_atom_site_label
_atom_site_occupancy
_atom_site_fract_x
_atom_site_fract_y
_atom_site_fract_z
_atom_site_U_iso_or_equiv
_atom_site_thermal_displace_type
Co1 1.000 0.5201(1) 0.84488(7) 0.8418(2) 0.0214(4) Uij
Br2 1.000 0.5430(1) 0.77576(6) 1.1102(2) 0.0359(4) Uij
Br3 1.000 0.2877(1) 1.15424(7) 0.9507(2) 0.0494(4) Uij
Br4 1.000 0.5984(1) 1.07330(6) 0.6271(2) 0.0388(4) Uij
N5 1.000 0.4519(9) 0.7548(4) 0.7220(12) 0.028(3) Uij
N6 1.000 0.5676(8) 0.9379(4) 0.9672(12) 0.024(3) Uij
N7 1.000 0.3191(8) 0.8717(4) 0.8905(15) 0.035(3) Uij
N8 1.000 0.7225(9) 0.8250(4) 0.7958(13) 0.031(3) Uij
N9 1.000 0.5217(9) 0.8954(4) 0.6124(11) 0.030(3) Uij
C10 1.000 0.4385(12) 0.9624(6) 1.0671(16) 0.041(4) Uij
C11 1.000 0.3100(11) 0.9478(6) 0.9555(17) 0.037(4) Uij
C12 1.000 0.7740(11) 0.8734(6) 0.6507(15) 0.035(4) Uij
C13 1.000 0.6530(13) 0.8765(6) 0.5188(15) 0.039(4) Uij
H5A 1.000 0.35472 0.76234 0.67749 0.03(3) Uiso
H5B 1.000 0.51962 0.74674 0.62819 0.08(5) Uiso
H5C 1.000 0.45462 0.71324 0.80489 0.10(6) Uiso
H6A 1.000 0.64619 0.92975 1.04606 0.03(3) Uiso
H6B 1.000 0.59409 0.97505 0.88346 0.2(1) Uiso
H7A 1.000 0.26420 0.86760 0.78433 0.05 Uiso
H7B 1.000 0.28030 0.83860 0.97673 0.02(3) Uiso
H8A 1.000 0.77743 0.83502 0.89971 0.07(4) Uiso
H8B 1.000 0.73443 0.77412 0.76451 0.03(3) Uiso
H9A 1.000 0.44027 0.88020 0.54453 0.05 Uiso
H9B 1.000 0.51687 0.94770 0.63063 0.03(3) Uiso
H10A 1.000 0.43093 0.93513 1.17474 0.03(3) Uiso
H10B 1.000 0.44623 1.01403 1.09404 0.07(4) Uiso
H11A 1.000 0.22432 0.95399 1.02350 0.03(3) Uiso
H11B 1.000 0.30862 0.98189 0.85900 0.02(3) Uiso
H12A 1.000 0.79753 0.92182 0.69308 0.05(4) Uiso
H12B 1.000 0.85733 0.85212 0.59708 0.02(3) Uiso
H13A 1.000 0.64226 0.82977 0.46085 0.03(3) Uiso
H13B 1.000 0.67246 0.91367 0.43245 0.03(3) Uiso

loop_
_geom_angle_atom_site_label_1
_geom_angle_atom_site_label_2
_geom_angle_atom_site_label_3
_geom_angle
_geom_angle_publ_flag
Br2 Co1 N5 89.4(3) ?
Br2 Co1 N6 90.8(3) ?
Br2 Co1 N7 93.1(4) ?
Br2 Co1 N8 88.3(3) ?
Br2 Co1 N9 173.3(3) yes
N5 Co1 N6 174.1(4) yes
N5 Co1 N7 89.1(4) ?
N5 Co1 N8 94.4(4) ?
N5 Co1 N9 88.7(4) ?
N6 Co1 N7 85.0(4) yes
N6 Co1 N8 91.5(4) ?
N6 Co1 N9 91.7(4) ?
N7 Co1 N8 176.3(4) yes
N7 Co1 N9 93.4(4) ?
N8 Co1 N9 85.4(4) yes
Co1 N6 C10 108.5(6) ?
Co1 N7 C11 110.5(6) ?
Co1 N8 C12 109.6(7) ?
Co1 N9 C13 109.3(7) ?
N6 C10 C11 107.8(10) ?
N7 C11 C10 108.2(9) ?
N8 C12 C13 105.8(9) ?
N9 C13 C12 108.2(9) ?
Co1 N5 H5A 110.1(6) ?
Co1 N5 H5B 104.9(7) ?
Co1 N5 H5C 109.2(7) ?
H5A N5 H5B 111.9(9) ?
H5A N5 H5C 110.6(9) ?
H5B N5 H5C 110.0(8) ?
Co1 N6 H6A 110.0(6) ?
Co1 N6 H6B 109.5(7) ?
C10 N6 H6A 110.1(9) ?
C10 N6 H6B 109.7(8) ?
H6A N6 H6B 109.0(8) ?
Co1 N7 H7A 109.3(8) ?
Co1 N7 H7B 109.5(7) ?
C11 N7 H7A 109.0(9) ?
C11 N7 H7B 109.6(10) ?
H7A N7 H7B 109.0(8) ?
Co1 N8 H8A 109.5(7) ?
Co1 N8 H8B 109.5(7) ?
C12 N8 H8A 109.1(8) ?
C12 N8 H8B 110.2(9) ?
H8A N8 H8B 108.9(9) ?
Co1 N9 H9A 109.7(7) ?
Co1 N9 H9B 109.3(7) ?
C13 N9 H9A 109.5(9) ?
C13 N9 H9B 110.0(8) ?
H9A N9 H9B 108.9(8) ?
N6 C10 H10A 109.9(10) ?
N6 C10 H10B 109.8(10) ?
C11 C10 H10A 109.5(11) ?
C11 C10 H10B 110.8(11) ?
H10A C10 H10B 109.0(12) ?
N7 C11 H11A 109.9(10) ?
N7 C11 H11B 110.4(12) ?
C10 C11 H11A 110.0(12) ?
C10 C11 H11B 109.4(10) ?
H11A C11 H11B 109.0(11) ?
N8 C12 H12A 111.3(10) ?
N8 C12 H12B 109.9(10) ?
C13 C12 H12A 111.1(10) ?
C13 C12 H12B 109.8(11) ?
H12A C12 H12B 109.0(11) ?
N9 C13 H13A 110.2(11) ?
N9 C13 H13B 109.2(11) ?
C12 C13 H13A 110.5(11) ?
C12 C13 H13B 109.8(11) ?
H13A C13 H13B 109.0(11) ?

loop_
_geom_bond_atom_site_label_1
_geom_bond_site_symmetry_1
_geom_bond_atom_site_label_2
_geom_bond_site_symmetry_2
_geom_bond_distance
_geom_bond_publ_flag
Co1 . Br2 . 2.407(2) yes
Co1 . N5 . 1.976(9) yes
Co1 . N6 . 1.988(9) yes
Co1 . N7 . 1.974(8) yes
Co1 . N8 . 1.956(9) yes
Co1 . N9 . 1.972(9) yes
N6 . C10 . 1.494(14) yes
N7 . C11 . 1.468(14) yes
N8 . C12 . 1.491(15) yes
N9 . C13 . 1.459(15) yes
C10 . C11 . 1.495(16) yes
C12 . C13 . 1.514(17) yes
N5 . H5A . 0.978(9) ?
N5 . H5B . 0.965(9) ?
N5 . H5C . 0.984(9) ?
N6 . H6A . 0.960(9) ?
N6 . H6B . 0.960(9) ?
N7 . H7A . 0.960(11) ?
N7 . H7B . 0.960(10) ?
N8 . H8A . 0.960(10) ?
N8 . H8B . 0.960(9) ?
N9 . H9A . 0.960(9) ?
N9 . H9B . 0.960(8) ?
C10 . H10A . 0.960(12) ?
C10 . H10B . 0.961(11) ?
C11 . H11A . 0.960(11) ?
C11 . H11B . 0.961(13) ?
C12 . H12A . 0.961(11) ?
C12 . H12B . 0.960(11) ?
C13 . H13A . 0.960(12) ?
C13 . H13B . 0.959(12) ?

loop_
_geom_contact_atom_site_label_1
_geom_contact_atom_site_label_2
_geom_contact_distance
_geom_contact_site_symmetry_2
N(7) Br(2) 3.715(8) 3_467.
N(8) Br(2) 3.579(9) 3_567.
N(5) Br(3) 3.463(9) 2_574.
N(5) Br(3) 3.312(9) 4_646.
N(7) Br(3) 3.526(11) 2_574.
N(8) Br(3) 3.623(9) 4_646.
N(9) Br(3) 3.267(9) 2_574.
N(5) Br(4) 3.519(8) 4_646.
N(6) Br(4) 3.581(9) .
N(6) Br(4) 3.355(8) 2_675.
N(8) Br(4) 3.544(9) 2_675.
N(9) Br(4) 3.307(8) .
